data_4028329
loop_
_publ_author_name
'Juan O. Flores-Rizo'
'Ixone Esnal'
'Carlos A. Osorio-Mart\'inez'
'C\'esar F. A. G\'omez-Dur\'an'
'Jorge Ba\~nuelos'
'I\~nigo L\'opez Arbeloa'
'Keith H. Pannell'
'Alejandro J. Metta-Maga\~na'
'Eduardo Pe\~na-Cabrera'

_publ_section_title
;
 8-Alkoxy- and 8-Aryloxy-BODIPYs: Straightforward Fluorescent Tagging of
 Alcohols and Phenols
;
_journal_name_full 'Journal of Organic Chemistry'
_journal_page_first 5867
_journal_page_last 5877
_journal_paper_doi 10.1021/jo400417h
_journal_volume 78
_journal_year 2013
_chemical_formula_sum 'C27 H27 B F2 N2 O2'
_chemical_formula_weight 460.32
_chemical_name_systematic
; 
 ? 
;
_space_group_IT_number 4
_symmetry_cell_setting monoclinic
_symmetry_space_group_name_Hall 'P 2yb'
_symmetry_space_group_name_H-M 'P 1 21 1'
_atom_sites_solution_hydrogens geom
_atom_sites_solution_primary direct
_atom_sites_solution_secondary difmap
_audit_creation_method SHELXL-97
_cell_angle_alpha 90.00
_cell_angle_beta 106.63(5)
_cell_angle_gamma 90.00
_cell_formula_units_Z 2
_cell_length_a 7.570(17)
_cell_length_b 14.20(3)
_cell_length_c 10.90(2)
_cell_measurement_reflns_used 489
_cell_measurement_temperature 100(2)
_cell_measurement_theta_max 17.968
_cell_measurement_theta_min 2.421
_cell_volume 1123(4)
_computing_cell_refinement 'Bruker SAINT'
_computing_data_collection 'Bruker APEX2'
_computing_data_reduction 'Bruker SAINT'
_computing_molecular_graphics 'Bruker SHELXTL'
_computing_publication_material 'Bruker SHELXTL'
_computing_structure_refinement 'SHELXL-97 (Sheldrick, 2008)'
_computing_structure_solution 'SHELXS-97 (Sheldrick, 2008)'
_diffrn_ambient_temperature 100(2)
_diffrn_measured_fraction_theta_full 0.999
_diffrn_measured_fraction_theta_max 0.999
_diffrn_measurement_device_type 'Bruker APEX CCD'
_diffrn_measurement_method '\f and \w scans'
_diffrn_radiation_monochromator graphite
_diffrn_radiation_source 'fine-focus sealed tube'
_diffrn_radiation_type MoK\a
_diffrn_radiation_wavelength 0.71073
_diffrn_reflns_av_R_equivalents 0.0801
_diffrn_reflns_av_sigmaI/netI 0.1465
_diffrn_reflns_limit_h_max 8
_diffrn_reflns_limit_h_min -9
_diffrn_reflns_limit_k_max 16
_diffrn_reflns_limit_k_min 0
_diffrn_reflns_limit_l_max 12
_diffrn_reflns_limit_l_min 0
_diffrn_reflns_number 2051
_diffrn_reflns_theta_full 25.00
_diffrn_reflns_theta_max 25.00
_diffrn_reflns_theta_min 1.95
_exptl_absorpt_coefficient_mu 0.096
_exptl_absorpt_correction_T_max 0.745904
_exptl_absorpt_correction_T_min 0.464938
_exptl_absorpt_correction_type multi-scan
_exptl_crystal_density_diffrn 1.362
_exptl_crystal_density_meas 0
_exptl_crystal_description chunk
_exptl_crystal_F_000 484
_exptl_crystal_size_max 0.071
_exptl_crystal_size_mid 0.057
_exptl_crystal_size_min 0.046
_refine_diff_density_max 0.240
_refine_diff_density_min -0.304
_refine_diff_density_rms 0.063
_refine_ls_abs_structure_details 'Flack H D (1983), Acta Cryst. A39, 876-881'
_refine_ls_abs_structure_Flack -1(3)
_refine_ls_extinction_coef 0.019(6)
_refine_ls_extinction_expression Fc^*^=kFc[1+0.001xFc^2^\l^3^/sin(2\q)]^-1/4^
_refine_ls_extinction_method SHELXL
_refine_ls_goodness_of_fit_ref 0.855
_refine_ls_hydrogen_treatment mixed
_refine_ls_matrix_type full
_refine_ls_number_parameters 309
_refine_ls_number_reflns 2051
_refine_ls_number_restraints 1
_refine_ls_restrained_S_all 0.855
_refine_ls_R_factor_all 0.1366
_refine_ls_R_factor_gt 0.0692
_refine_ls_shift/su_max 0.000
_refine_ls_shift/su_mean 0.000
_refine_ls_structure_factor_coef Fsqd
_refine_ls_weighting_details 'calc w=1/[\s^2^(Fo^2^)+(0.1000P)^2^+0.2382P] where P=(Fo^2^+2Fc^2^)/3'
_refine_ls_weighting_scheme calc
_refine_ls_wR_factor_gt 0.1508
_refine_ls_wR_factor_ref 0.1833
_reflns_number_gt 1139
_reflns_number_total 2051
_reflns_threshold_expression >2sigma(I)
_cod_data_source_file jo400417h_si_001_2.cif
_cod_data_source_block twin4s
_cod_database_code 4028329

loop_
_symmetry_equiv_pos_as_xyz
'x, y, z'
'-x, y+1/2, -z'

loop_
_atom_site_label
_atom_site_type_symbol
_atom_site_fract_x
_atom_site_fract_y
_atom_site_fract_z
_atom_site_U_iso_or_equiv
_atom_site_adp_type
_atom_site_occupancy
_atom_site_symmetry_multiplicity
_atom_site_calc_flag
_atom_site_refinement_flags
B1 B 0.0854(14) 0.6594(8) 0.1857(11) 0.042(3) Uani 1 1 d .
F1 F 0.0786(7) 0.7509(4) 0.1368(5) 0.0509(15) Uani 1 1 d .
F2 F 0.0296(6) 0.6650(4) 0.2974(5) 0.0463(14) Uani 1 1 d .
N1 N 0.2831(9) 0.6206(5) 0.2172(7) 0.0328(17) Uani 1 1 d .
N2 N -0.0390(9) 0.5941(4) 0.0891(6) 0.0327(18) Uani 1 1 d .
O1 O 0.2357(7) 0.3965(4) 0.0492(5) 0.0354(15) Uani 1 1 d .
O2 O 1.0480(10) -0.1465(6) 0.6388(7) 0.074(3) Uani 1 1 d .
C1 C 0.4386(11) 0.6657(7) 0.2849(8) 0.039(2) Uani 1 1 d .
H1 H 0.4423 0.7268 0.3208 0.047 Uiso 1 1 calc R
C2 C 0.5899(12) 0.6097(7) 0.2937(9) 0.043(2) Uani 1 1 d .
H2 H 0.7144 0.6250 0.3367 0.051 Uiso 1 1 calc R
C3 C 0.5275(11) 0.5268(6) 0.2282(8) 0.036(2) Uani 1 1 d .
H3 H 0.6005 0.4748 0.2176 0.043 Uiso 1 1 calc R
C4 C 0.3342(10) 0.5352(6) 0.1806(8) 0.0277(19) Uani 1 1 d .
C5 C 0.1982(11) 0.4768(6) 0.0990(8) 0.032(2) Uani 1 1 d .
C6 C 0.0141(11) 0.5059(6) 0.0557(8) 0.031(2) Uani 1 1 d .
C7 C -0.1417(10) 0.4602(6) -0.0253(8) 0.035(2) Uani 1 1 d .
H7 H -0.1452 0.3992 -0.0619 0.042 Uiso 1 1 calc R
C8 C -0.2880(12) 0.5217(7) -0.0410(9) 0.043(2) Uani 1 1 d .
H8 H -0.4119 0.5115 -0.0905 0.052 Uiso 1 1 calc R
C9 C -0.2178(12) 0.6012(7) 0.0301(9) 0.042(2) Uani 1 1 d .
H9 H -0.2899 0.6549 0.0359 0.051 Uiso 1 1 calc R
C10 C 0.3566(10) 0.3316(5) 0.1303(7) 0.0267(19) Uani 1 1 d .
C11 C 0.5052(10) 0.2984(6) 0.0942(8) 0.0298(19) Uani 1 1 d .
H11 H 0.5289 0.3227 0.0192 0.036 Uiso 1 1 calc R
C12 C 0.6212(10) 0.2296(6) 0.1658(7) 0.0257(18) Uani 1 1 d .
C13 C 0.5818(10) 0.1930(5) 0.2763(8) 0.0285(19) Uani 1 1 d .
C14 C 0.4277(10) 0.2283(6) 0.3069(8) 0.031(2) Uani 1 1 d .
H14 H 0.3985 0.2037 0.3797 0.037 Uiso 1 1 calc R
C15 C 0.3162(10) 0.2971(5) 0.2364(8) 0.030(2) Uani 1 1 d .
H15 H 0.2134 0.3202 0.2607 0.036 Uiso 1 1 calc R
C16 C 0.7084(10) 0.1208(6) 0.3590(8) 0.0284(19) Uani 1 1 d .
H16 H 0.7944 0.1566 0.4306 0.034 Uiso 1 1 calc R
C17 C 0.8293(10) 0.0693(6) 0.2899(7) 0.0258(19) Uani 1 1 d .
H17 H 0.7486 0.0283 0.2221 0.031 Uiso 1 1 calc R
C18 C 0.9229(10) 0.1417(6) 0.2256(8) 0.033(2) Uani 1 1 d .
H18A H 0.9960 0.1857 0.2910 0.040 Uiso 1 1 calc R
H18B H 1.0085 0.1090 0.1861 0.040 Uiso 1 1 calc R
C19 C 0.7826(10) 0.1971(6) 0.1233(8) 0.037(2) Uani 1 1 d .
H19A H 0.8441 0.2527 0.0991 0.044 Uiso 1 1 calc R
H19B H 0.7374 0.1572 0.0462 0.044 Uiso 1 1 calc R
C20 C 0.9640(10) 0.0070(5) 0.3860(7) 0.0259(19) Uani 1 1 d .
H20 H 1.0308 0.0495 0.4573 0.031 Uiso 1 1 calc R
C21 C 0.8659(10) -0.0668(6) 0.4471(9) 0.032(2) Uani 1 1 d .
C22 C 0.7421(11) -0.0177(6) 0.5155(8) 0.038(2) Uani 1 1 d .
H22A H 0.8185 0.0183 0.5896 0.046 Uiso 1 1 calc R
H22B H 0.6706 -0.0651 0.5478 0.046 Uiso 1 1 calc R
C23 C 0.6090(12) 0.0498(6) 0.4216(9) 0.041(2) Uani 1 1 d .
H23A H 0.5229 0.0122 0.3538 0.049 Uiso 1 1 calc R
H23B H 0.5351 0.0845 0.4685 0.049 Uiso 1 1 calc R
C24 C 1.0345(12) -0.1161(6) 0.5337(10) 0.040(2) Uani 1 1 d .
C25 C 1.1828(12) -0.1147(7) 0.4661(9) 0.046(2) Uani 1 1 d .
H25A H 1.2045 -0.1788 0.4378 0.055 Uiso 1 1 calc R
H25B H 1.2999 -0.0902 0.5235 0.055 Uiso 1 1 calc R
C26 C 1.1105(11) -0.0498(6) 0.3511(9) 0.044(2) Uani 1 1 d .
H26A H 1.2096 -0.0086 0.3389 0.053 Uiso 1 1 calc R
H26B H 1.0576 -0.0865 0.2718 0.053 Uiso 1 1 calc R
C27 C 0.7596(11) -0.1411(6) 0.3544(10) 0.047(3) Uani 1 1 d .
H27A H 0.7016 -0.1852 0.4002 0.071 Uiso 1 1 calc R
H27B H 0.8444 -0.1754 0.3174 0.071 Uiso 1 1 calc R
H27C H 0.6643 -0.1104 0.2857 0.071 Uiso 1 1 calc R

loop_
_atom_site_aniso_label
_atom_site_aniso_U_11
_atom_site_aniso_U_22
_atom_site_aniso_U_33
_atom_site_aniso_U_23
_atom_site_aniso_U_13
_atom_site_aniso_U_12
B1 0.037(6) 0.024(6) 0.067(7) -0.011(5) 0.021(6) -0.005(5)
F1 0.062(3) 0.024(3) 0.065(4) 0.001(3) 0.017(3) 0.005(3)
F2 0.045(3) 0.045(3) 0.054(3) -0.008(3) 0.021(3) 0.010(3)
N1 0.030(4) 0.024(4) 0.045(4) -0.011(3) 0.012(3) -0.004(3)
N2 0.033(4) 0.025(4) 0.037(4) -0.001(3) 0.005(3) 0.003(3)
O1 0.035(3) 0.023(3) 0.043(4) -0.007(3) 0.002(3) 0.011(3)
O2 0.070(5) 0.078(6) 0.081(6) 0.048(5) 0.034(5) 0.028(4)
C1 0.037(5) 0.034(5) 0.051(6) -0.008(5) 0.019(5) -0.006(4)
C2 0.035(5) 0.045(6) 0.052(6) -0.013(5) 0.018(5) -0.003(5)
C3 0.035(5) 0.026(5) 0.047(6) 0.001(4) 0.010(4) -0.001(4)
C4 0.032(5) 0.015(4) 0.036(5) -0.001(4) 0.009(4) 0.001(4)
C5 0.037(5) 0.022(5) 0.037(5) 0.000(4) 0.013(4) 0.006(4)
C6 0.034(5) 0.018(5) 0.043(5) 0.006(4) 0.016(4) 0.003(4)
C7 0.039(5) 0.026(5) 0.041(5) -0.003(4) 0.012(4) -0.002(4)
C8 0.027(5) 0.044(6) 0.048(6) -0.001(5) -0.004(4) 0.004(4)
C9 0.042(5) 0.032(6) 0.054(6) -0.002(5) 0.015(5) 0.008(4)
C10 0.021(4) 0.023(5) 0.030(5) 0.009(4) -0.002(4) -0.002(3)
C11 0.032(5) 0.021(5) 0.036(5) 0.000(4) 0.008(4) 0.001(4)
C12 0.021(4) 0.023(5) 0.029(4) 0.005(4) 0.001(3) 0.001(3)
C13 0.024(4) 0.019(5) 0.042(5) -0.006(4) 0.009(4) -0.001(3)
C14 0.030(4) 0.024(5) 0.040(5) 0.001(4) 0.011(4) 0.001(4)
C15 0.020(4) 0.014(4) 0.056(6) -0.002(4) 0.010(4) 0.005(3)
C16 0.026(4) 0.025(5) 0.037(5) 0.006(4) 0.014(4) 0.000(4)
C17 0.022(4) 0.024(5) 0.031(5) -0.005(4) 0.007(4) 0.000(3)
C18 0.027(4) 0.026(5) 0.051(5) 0.000(4) 0.018(4) -0.006(4)
C19 0.033(5) 0.035(6) 0.045(5) 0.010(4) 0.014(4) 0.003(4)
C20 0.022(4) 0.021(5) 0.034(5) -0.004(4) 0.007(4) 0.005(3)
C21 0.026(4) 0.022(5) 0.047(5) -0.002(4) 0.011(4) 0.000(3)
C22 0.040(5) 0.028(5) 0.051(6) 0.013(4) 0.021(5) 0.006(4)
C23 0.042(5) 0.037(6) 0.054(6) -0.002(5) 0.031(5) 0.008(4)
C24 0.034(5) 0.028(5) 0.056(6) 0.012(5) 0.012(5) 0.000(4)
C25 0.036(5) 0.045(6) 0.059(6) 0.012(5) 0.019(5) 0.005(5)
C26 0.028(5) 0.032(5) 0.071(7) -0.005(5) 0.014(5) -0.003(4)
C27 0.033(5) 0.032(5) 0.072(7) 0.001(5) 0.006(5) -0.011(4)

loop_
_atom_type_symbol
_atom_type_description
_atom_type_scat_dispersion_real
_atom_type_scat_dispersion_imag
_atom_type_scat_source
C C 0.0033 0.0016 'International Tables Vol C Tables 4.2.6.8 and 6.1.1.4'
H H 0.0000 0.0000 'International Tables Vol C Tables 4.2.6.8 and 6.1.1.4'
B B 0.0013 0.0007 'International Tables Vol C Tables 4.2.6.8 and 6.1.1.4'
N N 0.0061 0.0033 'International Tables Vol C Tables 4.2.6.8 and 6.1.1.4'
O O 0.0106 0.0060 'International Tables Vol C Tables 4.2.6.8 and 6.1.1.4'
F F 0.0171 0.0103 'International Tables Vol C Tables 4.2.6.8 and 6.1.1.4'

loop_
_geom_angle_atom_site_label_1
_geom_angle_atom_site_label_2
_geom_angle_atom_site_label_3
_geom_angle
F1 B1 F2 106.9(8)
F1 B1 N2 110.9(8)
F2 B1 N2 110.9(7)
F1 B1 N1 110.2(7)
F2 B1 N1 110.0(8)
N2 B1 N1 107.9(7)
C1 N1 C4 107.6(7)
C1 N1 B1 126.1(7)
C4 N1 B1 126.2(7)
C9 N2 C6 105.8(7)
C9 N2 B1 129.5(7)
C6 N2 B1 124.3(7)
C5 O1 C10 118.7(6)
N1 C1 C2 110.0(8)
N1 C1 H1 125.0
C2 C1 H1 125.0
C1 C2 C3 107.5(8)
C1 C2 H2 126.3
C3 C2 H2 126.3
C2 C3 C4 106.4(7)
C2 C3 H3 126.8
C4 C3 H3 126.8
N1 C4 C3 108.6(7)
N1 C4 C5 119.1(7)
C3 C4 C5 132.1(7)
O1 C5 C6 115.1(7)
O1 C5 C4 123.8(7)
C6 C5 C4 120.8(7)
N2 C6 C5 120.7(7)
N2 C6 C7 109.0(7)
C5 C6 C7 130.4(8)
C8 C7 C6 106.4(8)
C8 C7 H7 126.8
C6 C7 H7 126.8
C7 C8 C9 106.3(7)
C7 C8 H8 126.9
C9 C8 H8 126.9
N2 C9 C8 112.6(8)
N2 C9 H9 123.7
C8 C9 H9 123.7
C15 C10 C11 121.1(7)
C15 C10 O1 119.9(7)
C11 C10 O1 118.7(7)
C10 C11 C12 121.0(7)
C10 C11 H11 119.5
C12 C11 H11 119.5
C11 C12 C13 118.7(7)
C11 C12 C19 118.8(7)
C13 C12 C19 122.5(7)
C14 C13 C12 117.6(7)
C14 C13 C16 122.2(7)
C12 C13 C16 120.2(6)
C15 C14 C13 123.0(8)
C15 C14 H14 118.5
C13 C14 H14 118.5
C10 C15 C14 118.5(7)
C10 C15 H15 120.7
C14 C15 H15 120.7
C13 C16 C17 113.5(6)
C13 C16 C23 113.8(6)
C17 C16 C23 110.1(7)
C13 C16 H16 106.3
C17 C16 H16 106.3
C23 C16 H16 106.3
C20 C17 C16 108.5(6)
C20 C17 C18 113.6(6)
C16 C17 C18 109.0(6)
C20 C17 H17 108.5
C16 C17 H17 108.5
C18 C17 H17 108.5
C19 C18 C17 111.5(6)
C19 C18 H18A 109.3
C17 C18 H18A 109.3
C19 C18 H18B 109.3
C17 C18 H18B 109.3
H18A C18 H18B 108.0
C12 C19 C18 113.2(7)
C12 C19 H19A 108.9
C18 C19 H19A 108.9
C12 C19 H19B 108.9
C18 C19 H19B 108.9
H19A C19 H19B 107.8
C26 C20 C17 122.4(7)
C26 C20 C21 103.0(7)
C17 C20 C21 112.5(6)
C26 C20 H20 105.9
C17 C20 H20 105.9
C21 C20 H20 105.9
C27 C21 C24 106.4(7)
C27 C21 C22 111.1(7)
C24 C21 C22 115.5(8)
C27 C21 C20 114.4(8)
C24 C21 C20 99.1(6)
C22 C21 C20 109.9(7)
C21 C22 C23 109.6(7)
C21 C22 H22A 109.7
C23 C22 H22A 109.7
C21 C22 H22B 109.7
C23 C22 H22B 109.7
H22A C22 H22B 108.2
C16 C23 C22 113.1(7)
C16 C23 H23A 108.9
C22 C23 H23A 108.9
C16 C23 H23B 108.9
C22 C23 H23B 108.9
H23A C23 H23B 107.8
O2 C24 C25 126.8(8)
O2 C24 C21 125.7(8)
C25 C24 C21 107.5(8)
C24 C25 C26 105.5(7)
C24 C25 H25A 110.6
C26 C25 H25A 110.6
C24 C25 H25B 110.6
C26 C25 H25B 110.6
H25A C25 H25B 108.8
C20 C26 C25 103.5(7)
C20 C26 H26A 111.1
C25 C26 H26A 111.1
C20 C26 H26B 111.1
C25 C26 H26B 111.1
H26A C26 H26B 109.0
C21 C27 H27A 109.5
C21 C27 H27B 109.5
H27A C27 H27B 109.5
C21 C27 H27C 109.5
H27A C27 H27C 109.5
H27B C27 H27C 109.5

loop_
_geom_bond_atom_site_label_1
_geom_bond_atom_site_label_2
_geom_bond_distance
B1 F1 1.399(13)
B1 F2 1.400(12)
B1 N2 1.513(12)
B1 N1 1.539(12)
N1 C1 1.357(11)
N1 C4 1.367(11)
N2 C9 1.326(11)
N2 C6 1.395(11)
O1 C5 1.328(10)
O1 C10 1.416(9)
O2 C24 1.201(11)
C1 C2 1.375(12)
C1 H1 0.9500
C2 C3 1.388(12)
C2 H2 0.9500
C3 C4 1.411(11)
C3 H3 0.9500
C4 C5 1.419(11)
C5 C6 1.400(11)
C6 C7 1.413(11)
C7 C8 1.382(12)
C7 H7 0.9500
C8 C9 1.386(13)
C8 H8 0.9500
C9 H9 0.9500
C10 C15 1.369(11)
C10 C11 1.377(10)
C11 C12 1.394(10)
C11 H11 0.9500
C12 C13 1.419(11)
C12 C19 1.498(11)
C13 C14 1.395(11)
C13 C16 1.512(11)
C14 C15 1.373(11)
C14 H14 0.9500
C15 H15 0.9500
C16 C17 1.527(10)
C16 C23 1.531(11)
C16 H16 1.0000
C17 C20 1.519(10)
C17 C18 1.529(11)
C17 H17 1.0000
C18 C19 1.520(11)
C18 H18A 0.9900
C18 H18B 0.9900
C19 H19A 0.9900
C19 H19B 0.9900
C20 C26 1.505(11)
C20 C21 1.542(11)
C20 H20 1.0000
C21 C27 1.522(12)
C21 C24 1.523(12)
C21 C22 1.524(11)
C22 C23 1.547(12)
C22 H22A 0.9900
C22 H22B 0.9900
C23 H23A 0.9900
C23 H23B 0.9900
C24 C25 1.509(13)
C25 C26 1.525(12)
C25 H25A 0.9900
C25 H25B 0.9900
C26 H26A 0.9900
C26 H26B 0.9900
C27 H27A 0.9800
C27 H27B 0.9800
C27 H27C 0.9800

loop_
_geom_torsion_atom_site_label_1
_geom_torsion_atom_site_label_2
_geom_torsion_atom_site_label_3
_geom_torsion_atom_site_label_4
_geom_torsion
F1 B1 N1 C1 48.5(12)
F2 B1 N1 C1 -69.2(11)
N2 B1 N1 C1 169.7(8)
F1 B1 N1 C4 -130.5(9)
F2 B1 N1 C4 111.9(9)
N2 B1 N1 C4 -9.2(12)
F1 B1 N2 C9 -56.0(12)
F2 B1 N2 C9 62.7(12)
N1 B1 N2 C9 -176.7(8)
F1 B1 N2 C6 131.9(8)
F2 B1 N2 C6 -109.5(9)
N1 B1 N2 C6 11.1(12)
C4 N1 C1 C2 -0.7(10)
B1 N1 C1 C2 -179.8(8)
N1 C1 C2 C3 0.5(11)
C1 C2 C3 C4 -0.2(10)
C1 N1 C4 C3 0.6(9)
B1 N1 C4 C3 179.7(8)
C1 N1 C4 C5 -174.9(7)
B1 N1 C4 C5 4.2(13)
C2 C3 C4 N1 -0.2(9)
C2 C3 C4 C5 174.4(9)
C10 O1 C5 C6 -139.4(7)
C10 O1 C5 C4 46.6(11)
N1 C4 C5 O1 174.1(7)
C3 C4 C5 O1 -0.1(15)
N1 C4 C5 C6 0.3(12)
C3 C4 C5 C6 -173.8(8)
C9 N2 C6 C5 177.9(8)
B1 N2 C6 C5 -8.3(12)
C9 N2 C6 C7 -0.4(9)
B1 N2 C6 C7 173.3(8)
O1 C5 C6 N2 -172.6(7)
C4 C5 C6 N2 1.6(12)
O1 C5 C6 C7 5.4(13)
C4 C5 C6 C7 179.6(8)
N2 C6 C7 C8 0.4(9)
C5 C6 C7 C8 -177.8(9)
C6 C7 C8 C9 -0.2(10)
C6 N2 C9 C8 0.3(10)
B1 N2 C9 C8 -173.0(9)
C7 C8 C9 N2 -0.1(11)
C5 O1 C10 C15 58.1(10)
C5 O1 C10 C11 -127.5(8)
C15 C10 C11 C12 -1.1(12)
O1 C10 C11 C12 -175.5(7)
C10 C11 C12 C13 1.0(11)
C10 C11 C12 C19 -179.0(8)
C11 C12 C13 C14 0.1(11)
C19 C12 C13 C14 -179.9(8)
C11 C12 C13 C16 -177.9(7)
C19 C12 C13 C16 2.2(11)
C12 C13 C14 C15 -1.1(12)
C16 C13 C14 C15 176.8(7)
C11 C10 C15 C14 0.2(11)
O1 C10 C15 C14 174.5(7)
C13 C14 C15 C10 1.0(12)
C14 C13 C16 C17 161.8(7)
C12 C13 C16 C17 -20.3(10)
C14 C13 C16 C23 34.8(11)
C12 C13 C16 C23 -147.4(7)
C13 C16 C17 C20 173.9(6)
C23 C16 C17 C20 -57.2(8)
C13 C16 C17 C18 49.7(9)
C23 C16 C17 C18 178.6(7)
C20 C17 C18 C19 175.7(6)
C16 C17 C18 C19 -63.1(9)
C11 C12 C19 C18 165.5(7)
C13 C12 C19 C18 -14.6(11)
C17 C18 C19 C12 45.0(10)
C16 C17 C20 C26 -176.6(7)
C18 C17 C20 C26 -55.2(10)
C16 C17 C20 C21 59.9(8)
C18 C17 C20 C21 -178.7(7)
C26 C20 C21 C27 -67.2(8)
C17 C20 C21 C27 66.5(9)
C26 C20 C21 C24 45.6(8)
C17 C20 C21 C24 179.3(7)
C26 C20 C21 C22 167.1(7)
C17 C20 C21 C22 -59.2(9)
C27 C21 C22 C23 -73.4(9)
C24 C21 C22 C23 165.3(7)
C20 C21 C22 C23 54.2(9)
C13 C16 C23 C22 -174.7(7)
C17 C16 C23 C22 56.6(10)
C21 C22 C23 C16 -54.9(10)
C27 C21 C24 O2 -97.7(11)
C22 C21 C24 O2 26.2(13)
C20 C21 C24 O2 143.4(10)
C27 C21 C24 C25 85.4(9)
C22 C21 C24 C25 -150.8(8)
C20 C21 C24 C25 -33.5(9)
O2 C24 C25 C26 -167.5(10)
C21 C24 C25 C26 9.5(10)
C17 C20 C26 C25 -168.8(7)
C21 C20 C26 C25 -41.1(8)
C24 C25 C26 C20 19.5(9)
